data_2005018
loop_
_publ_author_name
'Lorenzo Luis, P. A.'
'Martin-Zarza, P.'
'Gili, P.'
'Ruiz-P\'erez, C.'
'Hern\'andez-Molina, M.'
'Solans, X.'

_publ_section_title
;
 Five New Chlorochromates of Organic Bases
;
_journal_issue 6
_journal_name_full 'Acta Crystallographica Section C'
_journal_page_first 1441
_journal_page_last 1448
_journal_paper_doi 10.1107/S0108270196000637
_journal_volume 52
_journal_year 1996
_chemical_formula_iupac '(C10 H9 Cl N3) [Cr O3 Cl]'
_chemical_formula_sum 'C10 H9 Cl2 Cr N3 O3'
_chemical_formula_weight 342.10
_space_group_IT_number 14
_symmetry_cell_setting monoclinic
_symmetry_space_group_name_Hall '-P 2yn'
_symmetry_space_group_name_H-M 'P 1 21/n 1'
_atom_type_scat_source IntTabIV
_cell_angle_alpha 90
_cell_angle_beta 92.83(3)
_cell_angle_gamma 90
_cell_formula_units_Z 4
_cell_length_a 6.396(2)
_cell_length_b 10.915(5)
_cell_length_c 19.192(5)
_cell_measurement_reflns_used 25
_cell_measurement_temperature 293
_cell_measurement_theta_max 18
_cell_measurement_theta_min 6
_cell_volume 1338.2(8)
_diffrn_measurement_device 'Enraf-Nonius CAD-4'
_diffrn_measurement_method '\w/2\q scans'
_diffrn_radiation_type MoK\a
_diffrn_radiation_wavelength 0.71073
_diffrn_reflns_av_R_equivalents 0.056
_diffrn_reflns_limit_h_max 8
_diffrn_reflns_limit_h_min -8
_diffrn_reflns_limit_k_max 15
_diffrn_reflns_limit_k_min -15
_diffrn_reflns_limit_l_max 26
_diffrn_reflns_limit_l_min -26
_diffrn_reflns_number 4009
_diffrn_reflns_theta_max 30
_diffrn_standards_decay_% <10
_diffrn_standards_interval_time 60
_diffrn_standards_number 3
_exptl_absorpt_coefficient_mu 1.26
_exptl_absorpt_correction_type none
_exptl_crystal_colour orange
_exptl_crystal_density_diffrn 1.698
_exptl_crystal_density_method none
_exptl_crystal_description prism
_exptl_crystal_size_max 0.36
_exptl_crystal_size_mid 0.30
_exptl_crystal_size_min 0.20
_refine_diff_density_max 1.050
_refine_diff_density_min -0.518
_refine_ls_extinction_method none
_refine_ls_goodness_of_fit_obs 1.164
_refine_ls_hydrogen_treatment 'H atoms see text'
_refine_ls_number_parameters 195
_refine_ls_number_reflns 1981
_refine_ls_R_factor_obs 0.056
_refine_ls_shift/esd_max 0.023
_refine_ls_structure_factor_coef F
_refine_ls_weighting_details 'w = 1/[\s^2^(F)+0.00242F^2^]'
_refine_ls_weighting_scheme calc
_refine_ls_wR_factor_obs 0.073
_reflns_number_observed 2472
_reflns_number_total 3874
_reflns_observed_criterion I>3\s(I)
_cod_data_source_file ka1153.cif
_cod_data_source_block 5
_cod_depositor_comments
;
The following automatic conversions were performed:

'_refine_ls_weighting_scheme' value '1/[\s^2^(F)+0.00242F^2^]' was
changed to 'calc'. New tag '_refine_ls_weighting_details' was
created. The value of the new tag was set to 'w =
1/[\s^2^(F)+0.00242F^2^]'.

Automatic conversion script
Id: cif_fix_values 3143 2015-03-26 13:38:13Z robertas 
;
_cod_original_sg_symbol_H-M 'P 21/n'
_cod_database_code 2005018

loop_
_symmetry_equiv_pos_as_xyz
x,y,z
1/2+x,1/2-y,1/2+z
-x,-y,-z
1/2-x,1/2+y,1/2-z

loop_
_atom_site_label
_atom_site_fract_x
_atom_site_fract_y
_atom_site_fract_z
_atom_site_U_iso_or_equiv
Cr(1) 0.12061(2) 0.21256(2) 0.15440(7) .0516(5)
Cl(1) 0.25239(6) 0.39451(4) 0.15331(2) .0893(13)
O(1) -0.1233(4) 0.2258(3) 0.1696(3) .0824(30)
O(2) 0.1549(3) 0.1488(3) 0.0810(3) .0654(25)
O(3) 0.2440(3) 0.14045(3) 0.21514(4) .1100(47)
Cl(2) 0.8154(4) 0.5498(2) 0.1033(1) .0534(7)
C(1) 0.3385(4) 0.7274(3) 0.0051(3) .0533(28)
C(2) 0.5177(4) 0.6602(2) 0.0162(2) .0601(33)
C(3) 0.5876(2) 0.6352(2) 0.0851(2) .0616(36)
C(4) 0.4695(3) 0.6770(2) 0.1397(4) .0549(33)
N(5) 0.2901(2) 0.7415(3) 0.1286(3) .0502(22)
C(6) 0.2251(3) 0.7676(3) 0.0631(3) .0434(25)
N(7) 0.0438(3) 0.8339(2) 0.0522(3) .0509(24)
C(8) -0.0842(2) 0.8794(2) 0.1001(2) .0430(23)
N(9) -0.0414(2) 0.8567(2) 0.1683(2) .0488(23)
C(10) -0.1715(2) 0.8982(3) 0.2187(2) .0489(26)
C(11) -0.3440(2) 0.9627(3) 0.2003(3) .0528(29)
C(12) -0.3924(3) 0.9863(3) 0.1297(3) .0572(31)
C(13) -0.2612(3) 0.9450(2) 0.0797(2) .0524(28)
H1 0.28959(67) 0.74561(94) -0.03953(102) ?
H2 0.59133(74) 0.63563(94) -0.02074(108) ?
H4 0.51251(81) 0.65920(93) 0.18498(114) ?
H10 -0.13553(95) 0.88382(100) 0.26521(104) ?
H11 -0.43518(79) 0.98743(98) 0.23393(101) ?
H12 -0.50882(87) 1.03239(94) 0.11618(102) ?
H13 -0.29311(100) 0.96099(86) 0.03319(105) ?

loop_
_geom_angle_atom_site_label_1
_geom_angle_atom_site_label_2
_geom_angle_atom_site_label_3
_geom_angle
_geom_angle_publ_flag
O(1) Cr(1) O(2) 112.1(2) yes
O(1) Cr(1) O(3) 111.4(2) yes
O(2) Cr(1) O(3) 110.3(2) yes
Cl(1) Cr(1) O(1) 107.60(10) yes
Cl(1) Cr(1) O(2) 108.80(10) yes
Cl(1) Cr(1) O(3) 106.50(10) yes
C(2) C(1) C(6) 119.8(3) yes
C(1) C(2) C(3) 118.5(3) yes
Cl(2) C(3) C(2) 121.1(2) yes
C(2) C(3) C(4) 119.0(2) yes
Cl(2) C(3) C(4) 119.9(3) yes
C(3) C(4) N(5) 122.4(6) yes
C(4) N(5) C(6) 118.8(4) yes
C(1) C(6) N(5) 121.5(2) yes
N(5) C(6) N(7) 118.5(3) yes
C(1) C(6) N(7) 120.0(3) yes
C(6) N(7) C(8) 128.5(3) yes
N(7) C(8) C(13) 120.7(3) yes
N(7) C(8) N(9) 119.5(2) yes
N(9) C(8) C(13) 119.8(3) yes
C(8) N(9) C(10) 121.3(2) yes
N(9) C(10) C(11) 120.2(4) yes
C(10) C(11) C(12) 119.4(2) yes
C(11) C(12) C(13) 120.0(4) yes
C(8) C(13) C(12) 119.2(3) yes

loop_
_geom_bond_atom_site_label_1
_geom_bond_atom_site_label_2
_geom_bond_distance
_geom_bond_publ_flag
Cr(1) Cl(1) 2.1580(10) yes
Cr(1) O(1) 1.608(3) yes
Cr(1) O(2) 1.596(6) yes
Cr(1) O(3) 1.583(6) yes
Cl(2) C(3) 1.750(3) yes
C(1) C(2) 1.369(3) yes
C(1) C(6) 1.427(5) yes
C(2) C(3) 1.400(5) yes
C(3) C(4) 1.400(8) yes
C(4) N(5) 1.354(3) yes
N(5) C(6) 1.335(7) yes
C(6) N(7) 1.374(3) yes
N(7) C(8) 1.356(6) yes
C(8) N(9) 1.345(6) yes
C(8) C(13) 1.381(3) yes
N(9) C(10) 1.383(5) yes
C(10) C(11) 1.341(3) yes
C(11) C(12) 1.398(7) yes
C(12) C(13) 1.382(5) yes
